data_4132301
loop_
_publ_author_name
'Hashim, Mohamed I.'
'Le, Ha T. M.'
'Chen, Teng-Hao'
'Chen, Yu-Sheng'
'Daugulis, Olafs'
'Hsu, Chia-Wei'
'Jacobson, Allan J.'
'Kaveevivitchai, Watchareeya'
'Liang, Xiao'
'Makarenko, Tatyana'
'Miljani\'c, Ognjen \<S'
'Popovs, Ilja'
'Tran, Hung Vu'
'Wang, Xiqu'
'Wu, Chia-Hua'
'Wu, Judy I.'

_publ_section_title
;
 Dissecting Porosity in Molecular Crystals: Influence of Geometry,
 Hydrogen Bonding, and [\p&#x00B7;&#x00B7;&#x00B7;\p] Stacking on the
 Solid-State Packing of Fluorinated Aromatics.
;
_journal_issue 18
_journal_name_full 'Journal of the American Chemical Society'
_journal_page_first 6014
_journal_page_last 6026
_journal_paper_doi 10.1021/jacs.8b02869
_journal_volume 140
_journal_year 2018
_chemical_formula_sum 'C21 H12 N6'
_chemical_formula_weight 348.37
_space_group_crystal_system monoclinic
_space_group_IT_number 4
_space_group_name_Hall 'P 2yb'
_space_group_name_H-M_alt 'P 1 21 1'
_atom_sites_solution_hydrogens mixed
_audit_creation_method SHELXL-2014/7
_cell_angle_alpha 90
_cell_angle_beta 106.8400(10)
_cell_angle_gamma 90
_cell_formula_units_Z 2
_cell_length_a 9.5700(3)
_cell_length_b 9.4056(3)
_cell_length_c 10.6320(3)
_cell_measurement_reflns_used 6105
_cell_measurement_temperature 123(2)
_cell_measurement_theta_max 66.47
_cell_measurement_theta_min 4.34
_cell_volume 915.96(5)
_computing_cell_refinement 'SAINT v7.60A (Bruker-Nonius, 2013)'
_computing_data_collection 'APEX2 v2013.4-1 (Bruker-Nonius, 2013)'
_computing_data_reduction 'SAINT v7.60A (Bruker-Nonius, 2013)'
_computing_structure_refinement 'SHELXL 2014 (G.M. Sheldrick, 2014)'
_computing_structure_solution 'SHELXS v6.12 (G.M. Sheldrick, 2001)'
_diffrn_ambient_temperature 123(2)
_diffrn_measured_fraction_theta_full 0.951
_diffrn_measured_fraction_theta_max 0.951
_diffrn_measurement_device_type 'Bruker DUO APEX II CCD'
_diffrn_measurement_method 'narrow frame'
_diffrn_radiation_type CuK\a
_diffrn_radiation_wavelength 1.54178
_diffrn_reflns_av_R_equivalents 0.0198
_diffrn_reflns_av_unetI/netI 0.0246
_diffrn_reflns_Laue_measured_fraction_full 0.951
_diffrn_reflns_Laue_measured_fraction_max 0.951
_diffrn_reflns_limit_h_max 10
_diffrn_reflns_limit_h_min -11
_diffrn_reflns_limit_k_max 9
_diffrn_reflns_limit_k_min -10
_diffrn_reflns_limit_l_max 12
_diffrn_reflns_limit_l_min 0
_diffrn_reflns_number 6148
_diffrn_reflns_point_group_measured_fraction_full 0.954
_diffrn_reflns_point_group_measured_fraction_max 0.953
_diffrn_reflns_theta_full 66.473
_diffrn_reflns_theta_max 66.473
_diffrn_reflns_theta_min 4.345
_exptl_absorpt_coefficient_mu 0.641
_exptl_absorpt_correction_T_max 0.7528
_exptl_absorpt_correction_T_min 0.6314
_exptl_absorpt_correction_type empirical
_exptl_absorpt_process_details 'SAINT v7.60A'
_exptl_crystal_colour Yellow
_exptl_crystal_density_diffrn 1.263
_exptl_crystal_description 'diamond column'
_exptl_crystal_F_000 360
_exptl_crystal_size_max 0.45
_exptl_crystal_size_mid 0.30
_exptl_crystal_size_min 0.20
_refine_diff_density_max 0.169
_refine_diff_density_min -0.114
_refine_diff_density_rms 0.027
_refine_ls_abs_structure_details
;
 Refined as an inversion twin.
;
_refine_ls_abs_structure_Flack 0.3(4)
_refine_ls_extinction_coef 0.014(2)
_refine_ls_extinction_expression Fc^*^=kFc[1+0.001xFc^2^\l^3^/sin(2\q)]^-1/4^
_refine_ls_extinction_method 'SHELXL-2014/7 (Sheldrick 2014'
_refine_ls_goodness_of_fit_ref 1.068
_refine_ls_hydrogen_treatment constr
_refine_ls_matrix_type full
_refine_ls_number_parameters 246
_refine_ls_number_reflns 2587
_refine_ls_number_restraints 1
_refine_ls_restrained_S_all 1.068
_refine_ls_R_factor_all 0.0265
_refine_ls_R_factor_gt 0.0265
_refine_ls_shift/su_max 0.000
_refine_ls_shift/su_mean 0.000
_refine_ls_structure_factor_coef Fsqd
_refine_ls_weighting_details 'w=1/[\s^2^(Fo^2^)+(0.0425P)^2^+0.1342P] where P=(Fo^2^+2Fc^2^)/3'
_refine_ls_weighting_scheme calc
_refine_ls_wR_factor_gt 0.0741
_refine_ls_wR_factor_ref 0.0741
_reflns_Friedel_coverage 0.878
_reflns_Friedel_fraction_full 0.956
_reflns_Friedel_fraction_max 0.956
_reflns_number_gt 2585
_reflns_number_total 2587
_reflns_threshold_expression 'I > 2\s(I)'
_cod_data_source_file ja8b02869_si_009.cif
_cod_data_source_block 19cif_k1427
_cod_depositor_comments
;
The following automatic conversions were performed:

data item '_exptl_absorpt_correction_type' value 'Empirical' was
changed to 'empirical' in accordance with the
/home/saulius/struct/COD-crude-data/automatic-downloads/DataCite-retrospective/ACS/depositions/lib/dictionaries/cif_core.dic
dictionary named 'cif_core.dic' version 2.4.2 last updated on
2011-04-26.

Automatic conversion script
Id: cif_fix_values 6909 2019-04-08 15:41:33Z antanas 
;
_cod_original_sg_symbol_H-M 'P 21'
_cod_database_code 4132301
_shelx_shelxl_version_number 2014/7
_shelx_space_group_comment
;
The symmetry employed for this shelxl refinement is uniquely defined
by the following loop, which should always be used as a source of
symmetry information in preference to the above space-group names.
They are only intended as comments.
;
_shelx_estimated_absorpt_t_min 0.761
_shelx_estimated_absorpt_t_max 0.883

loop_
_space_group_symop_operation_xyz
'x, y, z'
'-x, y+1/2, -z'

loop_
_atom_site_label
_atom_site_type_symbol
_atom_site_fract_x
_atom_site_fract_y
_atom_site_fract_z
_atom_site_U_iso_or_equiv
_atom_site_adp_type
_atom_site_occupancy
_atom_site_site_symmetry_order
_atom_site_calc_flag
_atom_site_refinement_flags_posn
_atom_site_refinement_flags_adp
N1 N 0.82506(16) 0.0780(2) -0.02121(14) 0.0288(4) Uani 1 1 d . .
H1N H 0.8921 0.0780 -0.0748 0.035 Uiso 1 1 d R U
N2 N 0.7860(2) -0.0439(2) 0.02756(16) 0.0336(4) Uani 1 1 d . .
N3 N 0.03711(18) -0.0418(2) 0.74306(16) 0.0314(4) Uani 1 1 d . .
H3N H 0.0010 -0.1330 0.7563 0.038 Uiso 1 1 d R U
N4 N 0.00387(16) 0.0704(2) 0.80835(14) 0.0325(4) Uani 1 1 d . .
N5 N 0.19048(17) 1.2039(2) 0.12209(15) 0.0314(4) Uani 1 1 d . .
H5N H 0.1970 1.2910 0.0668 0.038 Uiso 1 1 d R U
N6 N 0.10482(17) 1.2066(2) 0.20430(16) 0.0318(4) Uani 1 1 d . .
C1 C 0.48193(19) 0.3833(2) 0.31207(17) 0.0251(4) Uani 1 1 d . .
C2 C 0.42113(19) 0.3130(2) 0.39911(17) 0.0262(4) Uani 1 1 d . .
H2 H 0.4401 0.2147 0.4165 0.031 Uiso 1 1 calc R U
C3 C 0.33230(19) 0.3865(2) 0.46094(17) 0.0257(4) Uani 1 1 d . .
C4 C 0.30548(19) 0.5309(2) 0.43572(18) 0.0262(4) Uani 1 1 d . .
H4 H 0.2464 0.5814 0.4786 0.031 Uiso 1 1 calc R U
C5 C 0.36484(19) 0.6017(2) 0.34785(17) 0.0261(4) Uani 1 1 d . .
C6 C 0.4545(2) 0.5274(2) 0.28727(18) 0.0274(4) Uani 1 1 d . .
H6 H 0.4970 0.5757 0.2289 0.033 Uiso 1 1 calc R U
C7 C 0.5654(2) 0.3025(2) 0.2434(2) 0.0302(5) Uani 1 1 d . .
C8 C 0.62653(19) 0.2325(2) 0.18452(19) 0.0291(4) Uani 1 1 d . .
C9 C 0.6993(2) 0.1460(2) 0.11084(19) 0.0287(5) Uani 1 1 d . .
C10 C 0.7754(2) 0.1923(2) 0.02580(19) 0.0289(4) Uani 1 1 d . .
H10 H 0.7896 0.2884 0.0048 0.035 Uiso 1 1 calc R U
C11 C 0.7105(2) -0.0026(2) 0.1079(2) 0.0355(5) Uani 1 1 d . .
H11 H 0.6693 -0.0656 0.1573 0.043 Uiso 1 1 calc R U
C12 C 0.2632(2) 0.3080(2) 0.54301(19) 0.0293(4) Uani 1 1 d . .
C13 C 0.20337(19) 0.2352(2) 0.60234(18) 0.0300(5) Uani 1 1 d . .
C14 C 0.1301(2) 0.1442(2) 0.67135(19) 0.0280(5) Uani 1 1 d . .
C15 C 0.1114(2) -0.0018(2) 0.6603(2) 0.0343(5) Uani 1 1 d . .
H15 H 0.1453 -0.0625 0.6041 0.041 Uiso 1 1 calc R U
C16 C 0.0595(2) 0.1835(3) 0.7648(2) 0.0328(5) Uani 1 1 d . .
H16 H 0.0524 0.2783 0.7933 0.039 Uiso 1 1 calc R U
C17 C 0.3268(2) 0.7469(2) 0.31318(18) 0.0285(5) Uani 1 1 d . .
C18 C 0.2860(2) 0.8635(2) 0.27748(18) 0.0279(4) Uani 1 1 d . .
C19 C 0.2313(2) 1.0015(2) 0.23001(17) 0.0280(4) Uani 1 1 d . .
C20 C 0.2668(2) 1.0830(2) 0.13514(18) 0.0311(4) Uani 1 1 d . .
H20 H 0.3335 1.0576 0.0879 0.037 Uiso 1 1 calc R U
C21 C 0.1289(2) 1.0848(2) 0.26830(18) 0.0308(4) Uani 1 1 d . .
H21 H 0.0827 1.0569 0.3323 0.037 Uiso 1 1 calc R U

loop_
_atom_site_aniso_label
_atom_site_aniso_U_11
_atom_site_aniso_U_22
_atom_site_aniso_U_33
_atom_site_aniso_U_23
_atom_site_aniso_U_13
_atom_site_aniso_U_12
N1 0.0347(8) 0.0265(9) 0.0286(7) 0.0004(8) 0.0147(6) -0.0006(8)
N2 0.0451(9) 0.0244(10) 0.0356(8) 0.0015(8) 0.0185(7) 0.0030(8)
N3 0.0348(8) 0.0220(10) 0.0394(9) 0.0049(8) 0.0143(7) -0.0001(7)
N4 0.0368(8) 0.0311(10) 0.0337(8) -0.0037(9) 0.0165(6) -0.0055(8)
N5 0.0393(9) 0.0219(10) 0.0328(8) -0.0004(7) 0.0101(7) -0.0010(7)
N6 0.0344(8) 0.0243(10) 0.0373(8) -0.0034(8) 0.0110(7) -0.0013(7)
C1 0.0268(8) 0.0225(12) 0.0272(8) -0.0022(8) 0.0096(7) -0.0009(7)
C2 0.0290(9) 0.0212(11) 0.0280(9) 0.0000(7) 0.0074(7) 0.0005(7)
C3 0.0291(9) 0.0234(12) 0.0250(8) -0.0007(8) 0.0085(7) -0.0015(7)
C4 0.0293(8) 0.0230(12) 0.0277(8) -0.0020(7) 0.0106(7) 0.0002(7)
C5 0.0293(8) 0.0201(12) 0.0273(8) -0.0011(8) 0.0056(7) -0.0008(7)
C6 0.0297(8) 0.0265(12) 0.0281(8) 0.0000(8) 0.0118(7) -0.0020(8)
C7 0.0319(9) 0.0255(12) 0.0341(9) 0.0018(9) 0.0107(8) -0.0017(8)
C8 0.0292(9) 0.0274(12) 0.0329(9) 0.0027(9) 0.0125(7) -0.0020(8)
C9 0.0308(10) 0.0261(12) 0.0310(10) -0.0013(8) 0.0121(8) 0.0016(8)
C10 0.0344(10) 0.0240(11) 0.0300(9) 0.0013(9) 0.0119(8) 0.0001(8)
C11 0.0480(12) 0.0260(13) 0.0392(11) 0.0023(9) 0.0230(9) 0.0005(9)
C12 0.0343(9) 0.0228(11) 0.0313(9) -0.0018(8) 0.0103(8) 0.0015(8)
C13 0.0331(9) 0.0304(12) 0.0290(9) -0.0011(9) 0.0129(7) 0.0029(9)
C14 0.0298(10) 0.0247(13) 0.0310(9) 0.0030(8) 0.0111(8) -0.0004(8)
C15 0.0399(10) 0.0277(13) 0.0417(11) 0.0028(9) 0.0217(8) 0.0038(9)
C16 0.0388(10) 0.0288(13) 0.0348(10) -0.0034(9) 0.0169(8) -0.0054(9)
C17 0.0317(9) 0.0286(14) 0.0265(9) -0.0010(8) 0.0107(7) -0.0019(9)
C18 0.0332(9) 0.0225(12) 0.0304(9) -0.0043(8) 0.0130(7) -0.0041(8)
C19 0.0333(9) 0.0203(11) 0.0304(9) -0.0026(8) 0.0095(7) -0.0032(8)
C20 0.0367(9) 0.0232(11) 0.0348(9) -0.0023(9) 0.0128(7) -0.0004(9)
C21 0.0354(9) 0.0238(12) 0.0344(9) -0.0007(9) 0.0121(7) -0.0024(9)

loop_
_atom_type_symbol
_atom_type_description
_atom_type_scat_dispersion_real
_atom_type_scat_dispersion_imag
_atom_type_scat_source
C C 0.0181 0.0091 'International Tables Vol C Tables 4.2.6.8 and 6.1.1.4'
H H 0.0000 0.0000 'International Tables Vol C Tables 4.2.6.8 and 6.1.1.4'
N N 0.0311 0.0180 'International Tables Vol C Tables 4.2.6.8 and 6.1.1.4'

loop_
_geom_angle_atom_site_label_1
_geom_angle_atom_site_label_2
_geom_angle_atom_site_label_3
_geom_angle
C10 N1 N2 111.85(14)
C10 N1 H1N 126.0
N2 N1 H1N 121.7
C11 N2 N1 105.10(17)
C15 N3 N4 111.57(18)
C15 N3 H3N 129.6
N4 N3 H3N 118.6
C16 N4 N3 105.57(14)
C20 N5 N6 111.25(17)
C20 N5 H5N 128.3
N6 N5 H5N 120.2
C21 N6 N5 105.50(16)
C6 C1 C2 119.74(18)
C6 C1 C7 121.22(17)
C2 C1 C7 118.95(18)
C1 C2 C3 120.33(18)
C1 C2 H2 119.8
C3 C2 H2 119.8
C4 C3 C2 119.61(18)
C4 C3 C12 121.61(18)
C2 C3 C12 118.66(17)
C3 C4 C5 120.38(18)
C3 C4 H4 119.8
C5 C4 H4 119.8
C4 C5 C6 119.55(19)
C4 C5 C17 120.28(17)
C6 C5 C17 120.05(17)
C1 C6 C5 120.38(18)
C1 C6 H6 119.8
C5 C6 H6 119.8
C8 C7 C1 176.4(2)
C7 C8 C9 179.1(2)
C10 C9 C11 103.95(19)
C10 C9 C8 127.3(2)
C11 C9 C8 128.8(2)
N1 C10 C9 107.67(19)
N1 C10 H10 126.2
C9 C10 H10 126.2
N2 C11 C9 111.4(2)
N2 C11 H11 124.3
C9 C11 H11 124.3
C13 C12 C3 174.5(2)
C12 C13 C14 178.4(2)
C15 C14 C16 104.15(19)
C15 C14 C13 128.17(19)
C16 C14 C13 127.7(2)
N3 C15 C14 107.7(2)
N3 C15 H15 126.1
C14 C15 H15 126.1
N4 C16 C14 111.0(2)
N4 C16 H16 124.5
C14 C16 H16 124.5
C18 C17 C5 175.0(2)
C17 C18 C19 177.4(2)
C20 C19 C21 103.95(17)
C20 C19 C18 127.94(17)
C21 C19 C18 128.12(17)
N5 C20 C19 107.72(16)
N5 C20 H20 126.1
C19 C20 H20 126.1
N6 C21 C19 111.58(16)
N6 C21 H21 124.2
C19 C21 H21 124.2

loop_
_geom_bond_atom_site_label_1
_geom_bond_atom_site_label_2
_geom_bond_distance
N1 C10 1.330(3)
N1 N2 1.355(2)
N1 H1N 0.9738
N2 C11 1.327(3)
N3 C15 1.335(3)
N3 N4 1.351(2)
N3 H3N 0.9504
N4 C16 1.331(3)
N5 C20 1.336(3)
N5 N6 1.361(2)
N5 H5N 1.0208
N6 C21 1.318(3)
C1 C6 1.391(3)
C1 C2 1.394(3)
C1 C7 1.445(3)
C2 C3 1.399(3)
C2 H2 0.9500
C3 C4 1.394(3)
C3 C12 1.441(3)
C4 C5 1.395(3)
C4 H4 0.9500
C5 C6 1.400(3)
C5 C17 1.434(3)
C6 H6 0.9500
C7 C8 1.175(3)
C8 C9 1.441(3)
C9 C10 1.385(3)
C9 C11 1.402(3)
C10 H10 0.9500
C11 H11 0.9500
C12 C13 1.185(3)
C13 C14 1.436(3)
C14 C15 1.385(3)
C14 C16 1.404(3)
C15 H15 0.9500
C16 H16 0.9500
C17 C18 1.189(3)
C18 C19 1.435(3)
C19 C20 1.386(3)
C19 C21 1.404(3)
C20 H20 0.9500
C21 H21 0.9500

loop_
_geom_torsion_atom_site_label_1
_geom_torsion_atom_site_label_2
_geom_torsion_atom_site_label_3
_geom_torsion_atom_site_label_4
_geom_torsion
C10 N1 N2 C11 -0.4(2)
C15 N3 N4 C16 -0.1(2)
C20 N5 N6 C21 -0.3(2)
C6 C1 C2 C3 0.3(3)
C7 C1 C2 C3 -176.04(17)
C1 C2 C3 C4 -0.4(3)
C1 C2 C3 C12 175.69(17)
C2 C3 C4 C5 1.0(3)
C12 C3 C4 C5 -174.98(16)
C3 C4 C5 C6 -1.5(3)
C3 C4 C5 C17 174.47(17)
C2 C1 C6 C5 -0.8(3)
C7 C1 C6 C5 175.44(17)
C4 C5 C6 C1 1.4(3)
C17 C5 C6 C1 -174.55(17)
N2 N1 C10 C9 0.2(2)
C11 C9 C10 N1 0.1(2)
C8 C9 C10 N1 -179.99(18)
N1 N2 C11 C9 0.5(2)
C10 C9 C11 N2 -0.4(3)
C8 C9 C11 N2 179.74(18)
N4 N3 C15 C14 0.5(2)
C16 C14 C15 N3 -0.7(2)
C13 C14 C15 N3 179.85(18)
N3 N4 C16 C14 -0.4(2)
C15 C14 C16 N4 0.7(2)
C13 C14 C16 N4 -179.87(18)
N6 N5 C20 C19 -0.1(2)
C21 C19 C20 N5 0.4(2)
C18 C19 C20 N5 -179.84(18)
N5 N6 C21 C19 0.6(2)
C20 C19 C21 N6 -0.6(2)
C18 C19 C21 N6 179.63(18)
